data_1511553
loop_
_publ_author_name
'Mira, J.'
'Ruiz-Valero, C.'
'Rasines, I.'
'Campa, J.A.'
'Rivas, J.'
'Monge, M.A.'
'Cascales, C.'
'Gutierrez-Puebla, E.'

_publ_section_title
;
 Crystal structure and magnetic properties of Co R (B O2)5 (R= Y, Gd) and
 Ni R (B O2)5 (R= Nd, Gd)
;
_journal_name_full 'Journal of Alloys Compd.'
_journal_page_first 225
_journal_page_last 229
_journal_paper_doi 10.1016/0925-8388(94)07071-7
_journal_volume 225
_journal_year 1995
_chemical_formula_sum 'B5 Nd Ni O10'
_chemical_name_systematic 'Ni Nd (B O2)5'
_space_group_IT_number 14
_symmetry_space_group_name_Hall '-P 2yn'
_symmetry_space_group_name_H-M 'P 1 21/n 1'
_cell_angle_alpha 90
_cell_angle_beta 93.46
_cell_angle_gamma 90
_cell_formula_units_Z 4
_cell_length_a 8.617
_cell_length_b 7.565
_cell_length_c 9.472
_cell_volume 616.331
_citation_journal_id_ASTM JALCEU
_cod_data_source_file boron4-x_191.cif
_cod_data_source_block B5Nd1Ni1O10
_cod_original_cell_volume 616.3315
_cod_original_sg_symbol_Hall '-P 2ybc (x-z,y,z)'
_cod_original_formula_sum 'B5 Nd1 Ni1 O10'
_cod_database_code 1511553

loop_
_symmetry_equiv_pos_as_xyz
x,y,z
-x+1/2,y+1/2,-z+1/2
-x,-y,-z
x-1/2,-y-1/2,z-1/2

loop_
_atom_site_label
_atom_site_type_symbol
_atom_site_fract_x
_atom_site_fract_y
_atom_site_fract_z
_atom_site_occupancy
_atom_site_U_iso_or_equiv
B4 B+3 0.8414 0.5987 -0.0007 1 0.0
O2 O-2 0.8123 0.5357 0.1299 1 0.0
O7 O-2 0.5426 0.2251 0.5134 1 0.0
B2 B+3 0.482 0.3239 0.3924 1 0.0
O9 O-2 0.4969 0.6514 0.0695 1 0.0
B3 B+3 0.7202 0.5355 0.4447 1 0.0
O6 O-2 0.3267 0.3916 0.418 1 0.0
O10 O-2 0.2381 0.4514 0.1195 1 0.0
O1 O-2 0.0322 0.7117 0.2355 1 0.0
O5 O-2 0.5847 0.4722 0.3515 1 0.0
O3 O-2 0.9852 0.4116 0.3059 1 0.0
B1 B+3 0.9131 0.5785 0.2599 1 0.0
B5 B+3 0.9312 0.3126 0.413 1 0.0
O4 O-2 0.8158 0.6538 0.3654 1 0.0
O8 O-2 0.8162 0.3749 0.4908 1 0.0
Ni1 Ni+2 0.60261 0.4113 0.12737 1 0.0
Nd1 Nd+3 0.18125 0.18066 0.23628 1 0.0
